data_1548177
loop_
_publ_author_name
'Sheng-Qun Su'
'Takashi Kamachi'
'Zi-Shuo Yao'
'You-Gui Huang'
'Yoshihito Shiota'
'Kazunari Yoshizawa'
'Nobuaki Azuma'
'Yuji Miyazaki'
'Motohiro Nakano'
'Goro Maruta'
'Sadamu Takeda'
'Soonchul Kang'
'Shinji Kanegawa'
'Osamu Sato'

_publ_section_title
;
 Assembling an alkyl rotor to access abrupt and reversible crystalline
 deformation of a cobalt(II) complex
;
_journal_name_full 'Nature Communications'
_journal_page_first 8810
_journal_paper_doi 10.1038/ncomms9810
_journal_volume 6
_journal_year 2015
_chemical_formula_moiety 'C16 H17 Co N7 O8'
_chemical_formula_sum 'C16 H17 Co N7 O8'
_chemical_formula_weight 494.30
_space_group_IT_number 14
_symmetry_cell_setting monoclinic
_symmetry_space_group_name_Hall '-P 2ybc'
_symmetry_space_group_name_H-M 'P 1 21/c 1'
_atom_sites_solution_hydrogens geom
_atom_sites_solution_primary direct
_atom_sites_solution_secondary difmap
_cell_angle_alpha 90.00
_cell_angle_beta 100.839(3)
_cell_angle_gamma 90.00
_cell_formula_units_Z 4
_cell_length_a 9.8458(15)
_cell_length_b 25.898(4)
_cell_length_c 8.1434(14)
_cell_measurement_reflns_used 3742
_cell_measurement_temperature 238(2)
_cell_measurement_theta_max 25.50
_cell_measurement_theta_min 2.63
_cell_volume 2039.4(6)
_computing_structure_refinement 'SHELXL-97 (Sheldrick, 1997)'
_computing_structure_solution 'SHELXS-97 (Sheldrick, 1990)'
_diffrn_ambient_temperature 238(2)
_diffrn_measured_fraction_theta_full 0.990
_diffrn_measured_fraction_theta_max 0.990
_diffrn_measurement_device_type Molybdenum
_diffrn_measurement_method dtprofit.ref
_diffrn_radiation_monochromator graphite
_diffrn_radiation_source 'fine-focus sealed tube'
_diffrn_radiation_type MoK\a
_diffrn_radiation_wavelength 0.71075
_diffrn_reflns_av_R_equivalents 0.0283
_diffrn_reflns_av_sigmaI/netI 0.0185
_diffrn_reflns_limit_h_max 11
_diffrn_reflns_limit_h_min -11
_diffrn_reflns_limit_k_max 31
_diffrn_reflns_limit_k_min -31
_diffrn_reflns_limit_l_max 8
_diffrn_reflns_limit_l_min -9
_diffrn_reflns_number 16901
_diffrn_reflns_theta_full 25.50
_diffrn_reflns_theta_max 25.50
_diffrn_reflns_theta_min 2.63
_exptl_absorpt_coefficient_mu 0.903
_exptl_absorpt_correction_T_max 0.9152
_exptl_absorpt_correction_T_min 0.7735
_exptl_absorpt_correction_type multi-scan
_exptl_crystal_colour purple
_exptl_crystal_density_diffrn 1.610
_exptl_crystal_density_method 'not measured'
_exptl_crystal_description prism
_exptl_crystal_F_000 1012
_exptl_crystal_size_max 0.30
_exptl_crystal_size_mid 0.25
_exptl_crystal_size_min 0.10
_refine_diff_density_max 0.276
_refine_diff_density_min -0.214
_refine_diff_density_rms 0.044
_refine_ls_extinction_method none
_refine_ls_goodness_of_fit_ref 1.062
_refine_ls_hydrogen_treatment mixed
_refine_ls_matrix_type full
_refine_ls_number_parameters 308
_refine_ls_number_reflns 3742
_refine_ls_number_restraints 0
_refine_ls_restrained_S_all 1.062
_refine_ls_R_factor_all 0.0319
_refine_ls_R_factor_gt 0.0310
_refine_ls_shift/su_max 0.001
_refine_ls_shift/su_mean 0.000
_refine_ls_structure_factor_coef Fsqd
_refine_ls_weighting_details 'calc w=1/[\s^2^(Fo^2^)+(0.0407P)^2^+0.9547P] where P=(Fo^2^+2Fc^2^)/3'
_refine_ls_weighting_scheme calc
_refine_ls_wR_factor_gt 0.0800
_refine_ls_wR_factor_ref 0.0808
_reflns_number_gt 3639
_reflns_number_total 3742
_reflns_threshold_expression >2sigma(I)
_cod_data_source_file 3.cif
_cod_data_source_block 3
_cod_depositor_comments
;
The following automatic conversions were performed:

'_symmetry_cell_setting' value 'Monoclinic' changed to 'monoclinic'
according to the built-in table from CIF Core dictionary named
'cif_core.dic' version 2.4.1 from 2010-06-29.

Automatic conversion script
Id: cif_fix_values 5376 2017-05-30 11:51:03Z andrius 
;
_cod_original_sg_symbol_H-M P21/c
_cod_database_code 1548177

loop_
_symmetry_equiv_pos_as_xyz
'x, y, z'
'-x, y+1/2, -z+1/2'
'-x, -y, -z'
'x, -y-1/2, z-1/2'

loop_
_atom_site_label
_atom_site_type_symbol
_atom_site_fract_x
_atom_site_fract_y
_atom_site_fract_z
_atom_site_U_iso_or_equiv
_atom_site_adp_type
_atom_site_occupancy
_atom_site_symmetry_multiplicity
_atom_site_calc_flag
_atom_site_refinement_flags
_atom_site_disorder_assembly
_atom_site_disorder_group
Co1 Co 0.44336(2) 0.375290(9) 0.80030(3) 0.03049(10) Uani 1 1 d . . .
C1 C 0.5947(2) 0.47859(7) 0.6962(3) 0.0434(5) Uani 1 1 d . . .
H1A H 0.5364 0.5035 0.7303 0.052 Uiso 1 1 calc R . .
C2 C 0.7098(2) 0.49032(8) 0.6260(3) 0.0449(5) Uani 1 1 d . . .
H2A H 0.7422 0.5233 0.6041 0.054 Uiso 1 1 calc R . .
C3 C 0.7649(2) 0.44410(7) 0.5960(2) 0.0379(4) Uani 1 1 d . . .
H3A H 0.8442 0.4388 0.5493 0.045 Uiso 1 1 calc R . .
C4 C 0.69517(17) 0.35300(6) 0.6463(2) 0.0279(3) Uani 1 1 d . . .
C5 C 0.80065(18) 0.32583(7) 0.5950(2) 0.0322(4) Uani 1 1 d . . .
H5A H 0.8712 0.3427 0.5526 0.039 Uiso 1 1 calc R . .
C6 C 0.79764(18) 0.27233(7) 0.6091(2) 0.0319(4) Uani 1 1 d . . .
C7 C 0.91295(19) 0.24183(7) 0.5572(2) 0.0373(4) Uani 1 1 d . . .
C8 C 0.69163(17) 0.24755(7) 0.6696(2) 0.0303(4) Uani 1 1 d . . .
H8A H 0.6887 0.2114 0.6791 0.036 Uiso 1 1 calc R . .
C9 C 0.59130(17) 0.27864(6) 0.71494(19) 0.0270(3) Uani 1 1 d . . .
C10 C 0.44071(19) 0.21073(7) 0.8099(2) 0.0346(4) Uani 1 1 d . . .
H10A H 0.4917 0.1806 0.7997 0.042 Uiso 1 1 calc R . .
C11 C 0.3181(2) 0.21368(8) 0.8619(2) 0.0404(4) Uani 1 1 d . . .
H11A H 0.2670 0.1862 0.8954 0.049 Uiso 1 1 calc R . .
C12 C 0.2833(2) 0.26592(8) 0.8553(3) 0.0412(4) Uani 1 1 d . . .
H12A H 0.2023 0.2793 0.8845 0.049 Uiso 1 1 calc R . .
C13 C 1.0091(2) 0.15836(9) 0.5424(3) 0.0574(6) Uani 1 1 d . . .
H13A H 1.0991 0.1753 0.5749 0.069 Uiso 1 1 calc R A 1
H13B H 0.9934 0.1518 0.4218 0.069 Uiso 1 1 calc R A 1
C14 C 1.0088(4) 0.10743(15) 0.6366(6) 0.0475(13) Uani 0.602(8) 1 d P B 1
H14A H 1.0920 0.0876 0.6285 0.057 Uiso 0.602(8) 1 calc PR B 1
H14B H 1.0092 0.1143 0.7550 0.057 Uiso 0.602(8) 1 calc PR B 1
C15 C 0.8812(5) 0.07655(19) 0.5624(8) 0.0635(15) Uani 0.602(8) 1 d P B 1
H15A H 0.8837 0.0681 0.4457 0.076 Uiso 0.602(8) 1 calc PR B 1
H15B H 0.7984 0.0973 0.5643 0.076 Uiso 0.602(8) 1 calc PR B 1
C14' C 0.9393(8) 0.1019(3) 0.5252(9) 0.050(2) Uani 0.398(8) 1 d P B 2
H14C H 0.8475 0.1037 0.4538 0.060 Uiso 0.398(8) 1 calc PR B 2
H14D H 0.9962 0.0781 0.4734 0.060 Uiso 0.398(8) 1 calc PR B 2
C15' C 0.9273(11) 0.0829(3) 0.6899(11) 0.076(3) Uani 0.398(8) 1 d P B 2
H15C H 0.8617 0.1040 0.7375 0.092 Uiso 0.398(8) 1 calc PR B 2
H15D H 1.0173 0.0840 0.7657 0.092 Uiso 0.398(8) 1 calc PR B 2
C16 C 0.8737(4) 0.02547(11) 0.6634(5) 0.0992(12) Uani 1 1 d . . .
H16A H 0.7914 0.0063 0.6142 0.149 Uiso 1 1 calc R B 1
H16B H 0.8700 0.0338 0.7786 0.149 Uiso 1 1 calc R B 1
H16C H 0.9550 0.0046 0.6599 0.149 Uiso 1 1 calc R B 1
N1 N 0.57754(15) 0.42837(6) 0.70892(19) 0.0353(3) Uani 1 1 d . . .
N2 N 0.68450(15) 0.40678(5) 0.64600(18) 0.0301(3) Uani 1 1 d . . .
N3 N 0.59298(14) 0.33009(5) 0.70583(17) 0.0273(3) Uani 1 1 d . . .
N4 N 0.47597(15) 0.25982(5) 0.77510(18) 0.0291(3) Uani 1 1 d . . .
N5 N 0.37831(16) 0.29440(6) 0.8031(2) 0.0360(3) Uani 1 1 d . . .
N6 N 0.53266(18) 0.40187(6) 1.1132(2) 0.0425(4) Uani 1 1 d . . .
N7 N 0.19265(17) 0.39530(7) 0.6649(3) 0.0477(4) Uani 1 1 d . . .
O1 O 0.55558(15) 0.35956(5) 1.04329(17) 0.0433(3) Uani 1 1 d . . .
O2 O 0.5707(2) 0.40788(7) 1.26370(19) 0.0659(5) Uani 1 1 d . . .
O3 O 0.4680(2) 0.43504(6) 1.0192(2) 0.0641(5) Uani 1 1 d . . .
O4 O 0.23136(17) 0.38974(6) 0.8207(2) 0.0581(4) Uani 1 1 d . . .
O5 O 0.07248(17) 0.40292(8) 0.6008(3) 0.0872(7) Uani 1 1 d . . .
O6 O 0.28769(15) 0.39260(6) 0.58041(18) 0.0456(3) Uani 1 1 d . . .
O7 O 0.89963(15) 0.19184(5) 0.5822(2) 0.0497(4) Uani 1 1 d . B .
O8 O 1.00360(16) 0.26117(6) 0.4998(2) 0.0585(4) Uani 1 1 d . . .

loop_
_atom_site_aniso_label
_atom_site_aniso_U_11
_atom_site_aniso_U_22
_atom_site_aniso_U_33
_atom_site_aniso_U_23
_atom_site_aniso_U_13
_atom_site_aniso_U_12
Co1 0.03020(15) 0.02850(15) 0.03435(15) 0.00072(9) 0.01010(10) 0.00436(9)
C1 0.0497(11) 0.0268(9) 0.0546(12) -0.0011(8) 0.0118(9) 0.0047(8)
C2 0.0530(12) 0.0288(10) 0.0524(12) 0.0044(8) 0.0089(10) -0.0053(8)
C3 0.0388(10) 0.0343(10) 0.0420(10) 0.0051(8) 0.0114(8) -0.0070(8)
C4 0.0277(8) 0.0278(8) 0.0283(8) -0.0013(6) 0.0056(6) -0.0020(7)
C5 0.0296(9) 0.0325(9) 0.0363(9) -0.0009(7) 0.0108(7) -0.0026(7)
C6 0.0300(9) 0.0324(9) 0.0336(9) -0.0039(7) 0.0068(7) 0.0016(7)
C7 0.0321(9) 0.0378(10) 0.0431(10) -0.0046(8) 0.0096(8) 0.0022(8)
C8 0.0312(9) 0.0262(8) 0.0342(9) -0.0018(7) 0.0077(7) 0.0004(7)
C9 0.0276(8) 0.0272(8) 0.0264(8) -0.0006(6) 0.0059(6) -0.0028(7)
C10 0.0412(10) 0.0289(9) 0.0347(9) 0.0013(7) 0.0098(8) -0.0035(7)
C11 0.0413(10) 0.0418(11) 0.0403(10) 0.0035(8) 0.0130(8) -0.0113(8)
C12 0.0332(10) 0.0443(11) 0.0499(11) -0.0011(9) 0.0178(8) -0.0044(8)
C13 0.0541(13) 0.0417(12) 0.0848(17) -0.0043(11) 0.0342(12) 0.0133(10)
C14 0.048(2) 0.046(2) 0.047(3) -0.0021(17) 0.006(2) 0.0152(18)
C15 0.058(3) 0.043(2) 0.088(4) 0.002(2) 0.010(3) 0.000(2)
C14' 0.056(4) 0.041(4) 0.055(4) -0.007(3) 0.015(3) 0.013(3)
C15' 0.124(7) 0.049(4) 0.063(5) 0.003(3) 0.036(5) 0.023(4)
C16 0.136(3) 0.0469(16) 0.130(3) 0.0072(17) 0.063(3) 0.0059(17)
N1 0.0363(8) 0.0285(8) 0.0429(9) -0.0017(6) 0.0119(7) 0.0039(6)
N2 0.0304(7) 0.0265(7) 0.0344(8) 0.0012(6) 0.0084(6) -0.0005(6)
N3 0.0273(7) 0.0259(7) 0.0294(7) -0.0012(5) 0.0072(5) 0.0000(6)
N4 0.0295(7) 0.0266(7) 0.0327(7) -0.0010(6) 0.0098(6) -0.0005(6)
N5 0.0304(8) 0.0332(8) 0.0472(9) -0.0004(7) 0.0143(7) 0.0017(6)
N6 0.0555(10) 0.0354(9) 0.0379(9) -0.0014(7) 0.0116(8) 0.0005(7)
N7 0.0328(9) 0.0358(9) 0.0728(13) 0.0017(8) 0.0058(9) 0.0026(7)
O1 0.0593(9) 0.0322(7) 0.0392(7) -0.0012(6) 0.0110(6) 0.0088(6)
O2 0.0978(14) 0.0617(10) 0.0352(8) -0.0104(7) 0.0051(8) -0.0047(9)
O3 0.0978(13) 0.0461(9) 0.0516(9) 0.0071(7) 0.0225(9) 0.0296(9)
O4 0.0579(10) 0.0588(10) 0.0643(11) 0.0074(8) 0.0290(8) 0.0185(8)
O5 0.0314(9) 0.0774(13) 0.142(2) 0.0008(13) -0.0103(10) 0.0073(8)
O6 0.0432(8) 0.0449(8) 0.0480(8) 0.0064(6) 0.0071(6) 0.0024(6)
O7 0.0487(8) 0.0325(7) 0.0763(10) -0.0042(7) 0.0332(8) 0.0064(6)
O8 0.0451(8) 0.0458(8) 0.0949(12) 0.0023(8) 0.0395(8) 0.0042(7)

loop_
_atom_type_symbol
_atom_type_description
_atom_type_scat_dispersion_real
_atom_type_scat_dispersion_imag
_atom_type_scat_source
C C 0.0033 0.0016 'International Tables Vol C Tables 4.2.6.8 and 6.1.1.4'
H H 0.0000 0.0000 'International Tables Vol C Tables 4.2.6.8 and 6.1.1.4'
N N 0.0061 0.0033 'International Tables Vol C Tables 4.2.6.8 and 6.1.1.4'
O O 0.0106 0.0060 'International Tables Vol C Tables 4.2.6.8 and 6.1.1.4'
Co Co 0.3494 0.9721 'International Tables Vol C Tables 4.2.6.8 and 6.1.1.4'

loop_
_geom_angle_atom_site_label_1
_geom_angle_atom_site_label_2
_geom_angle_atom_site_label_3
_geom_angle
_geom_angle_site_symmetry_1
_geom_angle_site_symmetry_3
O1 Co1 N1 101.62(6) . .
O1 Co1 N3 87.54(5) . .
N1 Co1 N3 73.34(6) . .
O1 Co1 O4 107.68(6) . .
N1 Co1 O4 125.89(6) . .
N3 Co1 O4 149.99(6) . .
O1 Co1 O6 166.69(6) . .
N1 Co1 O6 88.10(6) . .
N3 Co1 O6 104.10(5) . .
O4 Co1 O6 59.02(6) . .
O1 Co1 N5 84.75(6) . .
N1 Co1 N5 145.09(6) . .
N3 Co1 N5 72.69(5) . .
O4 Co1 N5 82.89(6) . .
O6 Co1 N5 92.49(6) . .
O1 Co1 O3 56.88(5) . .
N1 Co1 O3 81.80(6) . .
N3 Co1 O3 131.14(6) . .
O4 Co1 O3 77.85(7) . .
O6 Co1 O3 116.59(6) . .
N5 Co1 O3 127.81(6) . .
N1 C1 C2 111.92(18) . .
N1 C1 H1A 124.0 . .
C2 C1 H1A 124.0 . .
C3 C2 C1 105.37(17) . .
C3 C2 H2A 127.3 . .
C1 C2 H2A 127.3 . .
C2 C3 N2 107.36(17) . .
C2 C3 H3A 126.3 . .
N2 C3 H3A 126.3 . .
N3 C4 C5 122.93(16) . .
N3 C4 N2 112.48(14) . .
C5 C4 N2 124.57(15) . .
C4 C5 C6 116.95(16) . .
C4 C5 H5A 121.5 . .
C6 C5 H5A 121.5 . .
C5 C6 C8 121.16(16) . .
C5 C6 C7 118.04(16) . .
C8 C6 C7 120.80(16) . .
O8 C7 O7 125.12(18) . .
O8 C7 C6 123.25(18) . .
O7 C7 C6 111.63(16) . .
C9 C8 C6 116.65(16) . .
C9 C8 H8A 121.7 . .
C6 C8 H8A 121.7 . .
N3 C9 C8 123.48(15) . .
N3 C9 N4 112.62(14) . .
C8 C9 N4 123.90(15) . .
C11 C10 N4 106.83(16) . .
C11 C10 H10A 126.6 . .
N4 C10 H10A 126.6 . .
C10 C11 C12 105.64(17) . .
C10 C11 H11A 127.2 . .
C12 C11 H11A 127.2 . .
N5 C12 C11 111.70(17) . .
N5 C12 H12A 124.1 . .
C11 C12 H12A 124.1 . .
O7 C13 C14 109.2(2) . .
O7 C13 C14' 103.7(3) . .
C14 C13 C14' 38.5(3) . .
O7 C13 H13A 109.8 . .
C14 C13 H13A 109.8 . .
C14' C13 H13A 141.3 . .
O7 C13 H13B 109.8 . .
C14 C13 H13B 109.8 . .
C14' C13 H13B 76.8 . .
H13A C13 H13B 108.3 . .
C15 C14 C13 109.6(4) . .
C15 C14 H14A 109.7 . .
C13 C14 H14A 109.7 . .
C15 C14 H14B 109.7 . .
C13 C14 H14B 109.7 . .
H14A C14 H14B 108.2 . .
C14 C15 C16 110.7(4) . .
C14 C15 H15A 109.5 . .
C16 C15 H15A 109.5 . .
C14 C15 H15B 109.5 . .
C16 C15 H15B 109.5 . .
H15A C15 H15B 108.1 . .
C15' C14' C13 109.5(6) . .
C15' C14' H14C 109.8 . .
C13 C14' H14C 109.8 . .
C15' C14' H14D 109.8 . .
C13 C14' H14D 109.8 . .
H14C C14' H14D 108.2 . .
C14' C15' C16 105.9(7) . .
C14' C15' H15C 110.6 . .
C16 C15' H15C 110.6 . .
C14' C15' H15D 110.6 . .
C16 C15' H15D 110.6 . .
H15C C15' H15D 108.7 . .
C15 C16 C15' 39.6(3) . .
C15 C16 H16A 109.5 . .
C15' C16 H16A 140.3 . .
C15 C16 H16B 109.5 . .
C15' C16 H16B 74.3 . .
H16A C16 H16B 109.5 . .
C15 C16 H16C 109.5 . .
C15' C16 H16C 105.7 . .
H16A C16 H16C 109.5 . .
H16B C16 H16C 109.5 . .
C1 N1 N2 104.69(15) . .
C1 N1 Co1 139.43(14) . .
N2 N1 Co1 115.84(11) . .
C3 N2 N1 110.66(15) . .
C3 N2 C4 131.43(15) . .
N1 N2 C4 117.89(13) . .
C9 N3 C4 118.81(14) . .
C9 N3 Co1 120.71(11) . .
C4 N3 Co1 120.34(11) . .
C10 N4 N5 111.27(14) . .
C10 N4 C9 130.57(15) . .
N5 N4 C9 118.15(14) . .
C12 N5 N4 104.55(15) . .
C12 N5 Co1 139.62(13) . .
N4 N5 Co1 114.15(11) . .
O2 N6 O3 123.63(18) . .
O2 N6 O1 120.71(17) . .
O3 N6 O1 115.64(16) . .
O5 N7 O4 122.4(2) . .
O5 N7 O6 122.4(2) . .
O4 N7 O6 115.25(16) . .
N6 O1 Co1 98.45(11) . .
N6 O3 Co1 88.83(11) . .
N7 O4 Co1 93.20(11) . .
N7 O6 Co1 92.44(12) . .
C7 O7 C13 116.55(16) . .

loop_
_geom_bond_atom_site_label_1
_geom_bond_atom_site_label_2
_geom_bond_distance
_geom_bond_site_symmetry_2
Co1 O1 2.1166(14) .
Co1 N1 2.1350(16) .
Co1 N3 2.1351(14) .
Co1 O4 2.1576(16) .
Co1 O6 2.1736(14) .
Co1 N5 2.1921(16) .
Co1 O3 2.3386(17) .
C1 N1 1.318(2) .
C1 C2 1.395(3) .
C1 H1A 0.9400 .
C2 C3 1.355(3) .
C2 H2A 0.9400 .
C3 N2 1.359(2) .
C3 H3A 0.9400 .
C4 N3 1.335(2) .
C4 C5 1.383(2) .
C4 N2 1.397(2) .
C5 C6 1.391(2) .
C5 H5A 0.9400 .
C6 C8 1.392(2) .
C6 C7 1.507(2) .
C7 O8 1.193(2) .
C7 O7 1.321(2) .
C8 C9 1.377(2) .
C8 H8A 0.9400 .
C9 N3 1.335(2) .
C9 N4 1.406(2) .
C10 C11 1.355(3) .
C10 N4 1.362(2) .
C10 H10A 0.9400 .
C11 C12 1.394(3) .
C11 H11A 0.9400 .
C12 N5 1.323(2) .
C12 H12A 0.9400 .
C13 O7 1.467(2) .
C13 C14 1.526(5) .
C13 C14' 1.612(8) .
C13 H13A 0.9800 .
C13 H13B 0.9800 .
C14 C15 1.515(8) .
C14 H14A 0.9800 .
C14 H14B 0.9800 .
C15 C16 1.567(6) .
C15 H15A 0.9800 .
C15 H15B 0.9800 .
C14' C15' 1.453(12) .
C14' H14C 0.9800 .
C14' H14D 0.9800 .
C15' C16 1.581(9) .
C15' H15C 0.9800 .
C15' H15D 0.9800 .
C16 H16A 0.9700 .
C16 H16B 0.9700 .
C16 H16C 0.9700 .
N1 N2 1.374(2) .
N4 N5 1.364(2) .
N6 O2 1.222(2) .
N6 O3 1.243(2) .
N6 O1 1.274(2) .
N7 O5 1.216(2) .
N7 O4 1.263(2) .
N7 O6 1.263(2) .

loop_
_geom_torsion_atom_site_label_1
_geom_torsion_atom_site_label_2
_geom_torsion_atom_site_label_3
_geom_torsion_atom_site_label_4
_geom_torsion
_geom_torsion_site_symmetry_1
_geom_torsion_site_symmetry_2
_geom_torsion_site_symmetry_3
_geom_torsion_site_symmetry_4
N1 C1 C2 C3 -0.4(2) . . . .
C1 C2 C3 N2 0.4(2) . . . .
N3 C4 C5 C6 -0.6(3) . . . .
N2 C4 C5 C6 177.85(15) . . . .
C4 C5 C6 C8 1.0(3) . . . .
C4 C5 C6 C7 -178.83(16) . . . .
C5 C6 C7 O8 -2.6(3) . . . .
C8 C6 C7 O8 177.6(2) . . . .
C5 C6 C7 O7 177.91(16) . . . .
C8 C6 C7 O7 -1.9(2) . . . .
C5 C6 C8 C9 -0.2(3) . . . .
C7 C6 C8 C9 179.60(16) . . . .
C6 C8 C9 N3 -1.1(3) . . . .
C6 C8 C9 N4 178.68(15) . . . .
N4 C10 C11 C12 0.3(2) . . . .
C10 C11 C12 N5 -0.3(2) . . . .
O7 C13 C14 C15 70.4(4) . . . .
C14' C13 C14 C15 -17.6(4) . . . .
C13 C14 C15 C16 -176.7(3) . . . .
O7 C13 C14' C15' -72.6(6) . . . .
C14 C13 C14' C15' 31.1(5) . . . .
C13 C14' C15' C16 -173.9(4) . . . .
C14 C15 C16 C15' 31.3(5) . . . .
C14' C15' C16 C15 -19.4(4) . . . .
C2 C1 N1 N2 0.2(2) . . . .
C2 C1 N1 Co1 177.89(15) . . . .
O1 Co1 N1 C1 -95.3(2) . . . .
N3 Co1 N1 C1 -179.1(2) . . . .
O4 Co1 N1 C1 26.9(2) . . . .
O6 Co1 N1 C1 75.6(2) . . . .
N5 Co1 N1 C1 167.20(19) . . . .
O3 Co1 N1 C1 -41.6(2) . . . .
O1 Co1 N1 N2 82.22(12) . . . .
N3 Co1 N1 N2 -1.63(11) . . . .
O4 Co1 N1 N2 -155.68(11) . . . .
O6 Co1 N1 N2 -106.96(12) . . . .
N5 Co1 N1 N2 -15.34(18) . . . .
O3 Co1 N1 N2 135.83(12) . . . .
C2 C3 N2 N1 -0.2(2) . . . .
C2 C3 N2 C4 -178.74(17) . . . .
C1 N1 N2 C3 0.0(2) . . . .
Co1 N1 N2 C3 -178.31(12) . . . .
C1 N1 N2 C4 178.73(15) . . . .
Co1 N1 N2 C4 0.43(18) . . . .
N3 C4 N2 C3 -179.66(17) . . . .
C5 C4 N2 C3 1.8(3) . . . .
N3 C4 N2 N1 1.9(2) . . . .
C5 C4 N2 N1 -176.65(16) . . . .
C8 C9 N3 C4 1.6(2) . . . .
N4 C9 N3 C4 -178.24(14) . . . .
C8 C9 N3 Co1 -174.20(12) . . . .
N4 C9 N3 Co1 6.01(18) . . . .
C5 C4 N3 C9 -0.7(2) . . . .
N2 C4 N3 C9 -179.27(14) . . . .
C5 C4 N3 Co1 175.10(13) . . . .
N2 C4 N3 Co1 -3.50(18) . . . .
O1 Co1 N3 C9 75.68(13) . . . .
N1 Co1 N3 C9 178.57(13) . . . .
O4 Co1 N3 C9 -46.56(18) . . . .
O6 Co1 N3 C9 -97.79(13) . . . .
N5 Co1 N3 C9 -9.59(12) . . . .
O3 Co1 N3 C9 115.89(13) . . . .
O1 Co1 N3 C4 -100.01(13) . . . .
N1 Co1 N3 C4 2.88(12) . . . .
O4 Co1 N3 C4 137.74(14) . . . .
O6 Co1 N3 C4 86.52(13) . . . .
N5 Co1 N3 C4 174.72(13) . . . .
O3 Co1 N3 C4 -59.80(14) . . . .
C11 C10 N4 N5 -0.2(2) . . . .
C11 C10 N4 C9 -178.97(16) . . . .
N3 C9 N4 C10 -176.38(16) . . . .
C8 C9 N4 C10 3.8(3) . . . .
N3 C9 N4 N5 4.9(2) . . . .
C8 C9 N4 N5 -174.88(16) . . . .
C11 C12 N5 N4 0.1(2) . . . .
C11 C12 N5 Co1 -163.14(15) . . . .
C10 N4 N5 C12 0.0(2) . . . .
C9 N4 N5 C12 178.98(15) . . . .
C10 N4 N5 Co1 168.25(11) . . . .
C9 N4 N5 Co1 -12.80(19) . . . .
O1 Co1 N5 C12 84.5(2) . . . .
N1 Co1 N5 C12 -172.69(19) . . . .
N3 Co1 N5 C12 173.6(2) . . . .
O4 Co1 N5 C12 -24.1(2) . . . .
O6 Co1 N5 C12 -82.4(2) . . . .
O3 Co1 N5 C12 44.5(2) . . . .
O1 Co1 N5 N4 -77.73(12) . . . .
N1 Co1 N5 N4 25.08(18) . . . .
N3 Co1 N5 N4 11.33(11) . . . .
O4 Co1 N5 N4 173.68(13) . . . .
O6 Co1 N5 N4 115.33(12) . . . .
O3 Co1 N5 N4 -117.75(12) . . . .
O2 N6 O1 Co1 173.86(18) . . . .
O3 N6 O1 Co1 -4.7(2) . . . .
N1 Co1 O1 N6 74.77(12) . . . .
N3 Co1 O1 N6 147.21(12) . . . .
O4 Co1 O1 N6 -59.15(13) . . . .
O6 Co1 O1 N6 -61.4(3) . . . .
N5 Co1 O1 N6 -139.95(12) . . . .
O3 Co1 O1 N6 2.71(11) . . . .
O2 N6 O3 Co1 -174.3(2) . . . .
O1 N6 O3 Co1 4.24(18) . . . .
O1 Co1 O3 N6 -2.74(11) . . . .
N1 Co1 O3 N6 -112.43(13) . . . .
N3 Co1 O3 N6 -53.11(15) . . . .
O4 Co1 O3 N6 118.01(13) . . . .
O6 Co1 O3 N6 163.86(12) . . . .
N5 Co1 O3 N6 47.12(15) . . . .
O5 N7 O4 Co1 177.23(19) . . . .
O6 N7 O4 Co1 -3.05(17) . . . .
O1 Co1 O4 N7 -177.52(11) . . . .
N1 Co1 O4 N7 63.04(14) . . . .
N3 Co1 O4 N7 -60.01(17) . . . .
O6 Co1 O4 N7 1.87(11) . . . .
N5 Co1 O4 N7 -95.37(12) . . . .
O3 Co1 O4 N7 133.42(13) . . . .
O5 N7 O6 Co1 -177.26(19) . . . .
O4 N7 O6 Co1 3.03(17) . . . .
O1 Co1 O6 N7 0.6(3) . . . .
N1 Co1 O6 N7 -136.62(11) . . . .
N3 Co1 O6 N7 151.07(11) . . . .
O4 Co1 O6 N7 -1.87(11) . . . .
N5 Co1 O6 N7 78.30(11) . . . .
O3 Co1 O6 N7 -56.77(13) . . . .
O8 C7 O7 C13 2.8(3) . . . .
C6 C7 O7 C13 -177.67(18) . . . .
C14 C13 O7 C7 158.7(2) . . . .
C14' C13 O7 C7 -161.4(3) . . . .
